data_2311638
loop_
_publ_author_name
'Tawfiq, Kinaan M.'
'Miller, Gary J.'
'Al-Jeboori, Mohamad J'
'Fennell, Paul S.'
'Coles, Simon J.'
'Tizzard, Graham J.'
'Wilson, Claire'
'Potgieter, Herman'

_publ_section_title
;
 Comparison of the structural motifs and packing arrangements of six novel
 derivatives and one polymorph of
 2-(1-phenyl-1H-1,2,3-triazol-4-yl)pyridine.
;
_journal_issue 'Pt 2'
_journal_name_full 'Acta crystallographica Section B, Structural science, crystal engineering and materials'
_journal_page_first 379
_journal_page_last 389
_journal_paper_doi 10.1107/S2052520614001152
_journal_volume 70
_journal_year 2014
_chemical_formula_moiety 'C14 H9 F3 N4'
_chemical_formula_sum 'C14 H9 F3 N4'
_chemical_formula_weight 290.25
_chemical_name_common
;
'2-(1-(4-(trifluoromethyl)phenyl)-1H-1,2,3-triazol-4-yl)pyridine'
;
_space_group_IT_number 2
_space_group_name_Hall '-P 1'
_space_group_name_H-M_alt 'P -1'
_symmetry_cell_setting triclinic
_symmetry_space_group_name_Hall '-P 1'
_symmetry_space_group_name_H-M 'P -1'
_atom_sites_solution_hydrogens geom
_atom_sites_solution_primary direct
_atom_sites_solution_secondary difmap
_audit_creation_method SHELXL-97
_cell_angle_alpha 103.045(2)
_cell_angle_beta 98.768(2)
_cell_angle_gamma 92.290(2)
_cell_formula_units_Z 2
_cell_length_a 5.74600(10)
_cell_length_b 7.2076(2)
_cell_length_c 15.2997(4)
_cell_measurement_reflns_used 9548
_cell_measurement_temperature 120(2)
_cell_measurement_theta_max 27.48
_cell_measurement_theta_min 2.91
_cell_volume 608.25(3)
_computing_cell_refinement 'DENZO (Otwinowski & Minor, 1997) & COLLECT (Hooft, R.W.W., 1998)'
_computing_data_collection 'COLLECT (Hooft, R.W.W., 1998)'
_computing_data_reduction 'DENZO (Otwinowski & Minor, 1997) & COLLECT (Hooft, R.W.W., 1998)'
_computing_molecular_graphics 'OLEX2 (Dolomanov, Bourhis, Gildea, Howard & Puschmann, 2009)'
_computing_publication_material 'WINGX (Farrugia, 1998)'
_computing_structure_refinement 'SHELXL-97 (Sheldrick, 1997)'
_computing_structure_solution 'SUPERFLIP (Palatinus & Chapuis, 2007)'
_diffrn_ambient_temperature 120(2)
_diffrn_detector_area_resol_mean 9.091
_diffrn_measured_fraction_theta_full 0.996
_diffrn_measured_fraction_theta_max 0.996
_diffrn_measurement_device_type 'Bruker-Nonius CCD camera on \k-goniostat'
_diffrn_measurement_method '\f & \w scans to fill the asymmetric unit'
_diffrn_radiation_monochromator graphite
_diffrn_radiation_source 'Bruker Nonius FR591 Rotating Anode'
_diffrn_radiation_type MoK\a
_diffrn_radiation_wavelength 0.71073
_diffrn_reflns_av_R_equivalents 0.0351
_diffrn_reflns_av_sigmaI/netI 0.0273
_diffrn_reflns_limit_h_max 7
_diffrn_reflns_limit_h_min -7
_diffrn_reflns_limit_k_max 9
_diffrn_reflns_limit_k_min -9
_diffrn_reflns_limit_l_max 19
_diffrn_reflns_limit_l_min -19
_diffrn_reflns_number 14232
_diffrn_reflns_theta_full 27.48
_diffrn_reflns_theta_max 27.48
_diffrn_reflns_theta_min 2.91
_diffrn_standards_number 0
_exptl_absorpt_coefficient_mu 0.131
_exptl_absorpt_correction_T_max 0.9767
_exptl_absorpt_correction_T_min 0.9253
_exptl_absorpt_correction_type multi-scan
_exptl_absorpt_process_details 'SADABS 2007/2 (Sheldrick, G.M., 2007)'
_exptl_crystal_colour colourless
_exptl_crystal_density_diffrn 1.585
_exptl_crystal_density_method 'not measured'
_exptl_crystal_description block
_exptl_crystal_F_000 296
_exptl_crystal_size_max 0.60
_exptl_crystal_size_mid 0.20
_exptl_crystal_size_min 0.18
_refine_diff_density_max 0.374
_refine_diff_density_min -0.298
_refine_ls_extinction_coef 0.040(9)
_refine_ls_extinction_expression Fc^*^=kFc[1+0.001xFc^2^\l^3^/sin(2\q)]^-1/4^
_refine_ls_extinction_method SHELXL
_refine_ls_goodness_of_fit_ref 1.028
_refine_ls_hydrogen_treatment constr
_refine_ls_matrix_type full
_refine_ls_number_parameters 191
_refine_ls_number_reflns 2785
_refine_ls_number_restraints 0
_refine_ls_restrained_S_all 1.028
_refine_ls_R_factor_all 0.0459
_refine_ls_R_factor_gt 0.0398
_refine_ls_shift/su_max 0.000
_refine_ls_shift/su_mean 0.000
_refine_ls_structure_factor_coef Fsqd
_refine_ls_weighting_details 'calc w=1/[\s^2^(Fo^2^)+(0.0577P)^2^+0.2868P] where P=(Fo^2^+2Fc^2^)/3'
_refine_ls_weighting_scheme calc
_refine_ls_wR_factor_gt 0.1046
_refine_ls_wR_factor_ref 0.1092
_reflns_number_gt 2436
_reflns_number_total 2785
_reflns_threshold_expression >2\s(I)
_cod_data_source_file eb5029sup1.cif
_cod_data_source_block L6
_cod_database_code 2311638

loop_
_symmetry_equiv_pos_as_xyz
'x, y, z'
'-x, -y, -z'

loop_
_atom_site_type_symbol
_atom_site_label
_atom_site_fract_x
_atom_site_fract_y
_atom_site_fract_z
_atom_site_U_iso_or_equiv
_atom_site_adp_type
_atom_site_calc_flag
_atom_site_refinement_flags
_atom_site_occupancy
_atom_site_symmetry_multiplicity
F F1 0.3128(2) 0.43341(14) 0.05724(6) 0.0375(3) Uani d . 1 1
F F2 0.52678(16) 0.21283(14) 0.00329(6) 0.0297(2) Uani d . 1 1
F F3 0.19398(17) 0.13851(15) 0.03806(6) 0.0353(3) Uani d . 1 1
N N4 0.7027(2) 0.16644(16) 0.68200(8) 0.0179(3) Uani d . 1 1
N N2 1.04755(19) 0.27825(17) 0.44702(8) 0.0188(3) Uani d . 1 1
N N1 0.80777(19) 0.25217(16) 0.42478(7) 0.0155(2) Uani d . 1 1
N N3 1.1018(2) 0.27229(17) 0.53222(8) 0.0189(3) Uani d . 1 1
C C14 0.7054(2) 0.16196(19) 0.76930(9) 0.0187(3) Uani d . 1 1
H H16 0.5652 0.1146 0.7854 0.022 Uiso calc R 1 1
C C5 0.3835(2) 0.33679(18) 0.23248(9) 0.0170(3) Uani d . 1 1
H H5 0.2352 0.3883 0.2213 0.020 Uiso calc R 1 1
C C6 0.4823(2) 0.33276(18) 0.32066(9) 0.0169(3) Uani d . 1 1
H H6 0.4027 0.3808 0.3702 0.020 Uiso calc R 1 1
C C1 0.6999(2) 0.25706(18) 0.33522(8) 0.0152(3) Uani d . 1 1
C C4 0.5016(2) 0.26543(18) 0.16024(9) 0.0160(3) Uani d . 1 1
C C9 0.8988(2) 0.24162(18) 0.56547(9) 0.0159(3) Uani d . 1 1
C C10 0.9042(2) 0.23227(18) 0.66061(9) 0.0153(3) Uani d . 1 1
C C11 1.1095(2) 0.29355(19) 0.72447(9) 0.0180(3) Uani d . 1 1
H H13 1.2491 0.3372 0.7066 0.022 Uiso calc R 1 1
C C8 0.7093(2) 0.22909(18) 0.49709(9) 0.0163(3) Uani d . 1 1
H H8 0.5465 0.2089 0.4999 0.020 Uiso calc R 1 1
C C13 0.8992(2) 0.22189(19) 0.83764(9) 0.0191(3) Uani d . 1 1
H H15 0.8911 0.2169 0.8986 0.023 Uiso calc R 1 1
C C12 1.1058(2) 0.28946(19) 0.81446(9) 0.0195(3) Uani d . 1 1
H H14 1.2420 0.3321 0.8595 0.023 Uiso calc R 1 1
C C7 0.3857(2) 0.26374(19) 0.06569(9) 0.0192(3) Uani d . 1 1
C C2 0.8201(2) 0.18751(18) 0.26371(9) 0.0165(3) Uani d . 1 1
H H2 0.9694 0.1376 0.2750 0.020 Uiso calc R 1 1
C C3 0.7204(2) 0.19164(18) 0.17579(9) 0.0171(3) Uani d . 1 1
H H3 0.8008 0.1444 0.1265 0.021 Uiso calc R 1 1

loop_
_atom_site_aniso_label
_atom_site_aniso_U_11
_atom_site_aniso_U_22
_atom_site_aniso_U_33
_atom_site_aniso_U_12
_atom_site_aniso_U_13
_atom_site_aniso_U_23
F1 0.0611(7) 0.0297(5) 0.0225(5) 0.0215(5) 0.0019(4) 0.0080(4)
F2 0.0324(5) 0.0430(5) 0.0163(4) 0.0086(4) 0.0083(4) 0.0087(4)
F3 0.0303(5) 0.0483(6) 0.0226(5) -0.0140(4) -0.0059(4) 0.0087(4)
N4 0.0164(5) 0.0201(5) 0.0182(6) 0.0016(4) 0.0032(4) 0.0063(4)
N2 0.0147(5) 0.0254(6) 0.0161(5) 0.0011(4) 0.0018(4) 0.0053(4)
N1 0.0135(5) 0.0188(5) 0.0144(5) 0.0003(4) 0.0024(4) 0.0043(4)
N3 0.0163(5) 0.0249(6) 0.0164(6) 0.0023(4) 0.0031(4) 0.0063(4)
C14 0.0176(6) 0.0206(6) 0.0201(7) 0.0033(5) 0.0058(5) 0.0074(5)
C5 0.0149(6) 0.0179(6) 0.0186(6) 0.0015(5) 0.0022(5) 0.0057(5)
C6 0.0171(6) 0.0179(6) 0.0161(6) 0.0005(5) 0.0056(5) 0.0035(5)
C1 0.0156(6) 0.0158(6) 0.0142(6) -0.0019(5) 0.0020(5) 0.0045(5)
C4 0.0183(6) 0.0143(6) 0.0149(6) -0.0019(5) 0.0020(5) 0.0036(5)
C9 0.0155(6) 0.0157(6) 0.0167(6) 0.0012(5) 0.0036(5) 0.0034(5)
C10 0.0159(6) 0.0148(6) 0.0157(6) 0.0027(5) 0.0031(5) 0.0041(5)
C11 0.0163(6) 0.0191(6) 0.0193(7) -0.0001(5) 0.0022(5) 0.0066(5)
C8 0.0156(6) 0.0193(6) 0.0153(6) 0.0001(5) 0.0040(5) 0.0058(5)
C13 0.0237(7) 0.0191(6) 0.0160(6) 0.0052(5) 0.0044(5) 0.0057(5)
C12 0.0210(7) 0.0191(6) 0.0168(6) 0.0015(5) -0.0012(5) 0.0034(5)
C7 0.0229(7) 0.0185(6) 0.0163(6) 0.0019(5) 0.0031(5) 0.0044(5)
C2 0.0154(6) 0.0170(6) 0.0176(6) 0.0011(5) 0.0039(5) 0.0042(5)
C3 0.0186(6) 0.0169(6) 0.0157(6) 0.0001(5) 0.0051(5) 0.0022(5)

loop_
_atom_type_symbol
_atom_type_description
_atom_type_scat_dispersion_real
_atom_type_scat_dispersion_imag
_atom_type_scat_source
C C 0.0033 0.0016 'International Tables Vol C Tables 4.2.6.8 and 6.1.1.4'
H H 0.0000 0.0000 'International Tables Vol C Tables 4.2.6.8 and 6.1.1.4'
N N 0.0061 0.0033 'International Tables Vol C Tables 4.2.6.8 and 6.1.1.4'
F F 0.0171 0.0103 'International Tables Vol C Tables 4.2.6.8 and 6.1.1.4'

loop_
_geom_angle_atom_site_label_1
_geom_angle_atom_site_label_2
_geom_angle_atom_site_label_3
_geom_angle
C14 N4 C10 116.77(12)
N3 N2 N1 107.11(10)
C8 N1 N2 110.86(11)
C8 N1 C1 130.30(11)
N2 N1 C1 118.82(10)
N2 N3 C9 109.18(11)
N4 C14 C13 124.35(13)
N4 C14 H16 117.8
C13 C14 H16 117.8
C6 C5 C4 120.15(12)
C6 C5 H5 119.9
C4 C5 H5 119.9
C5 C6 C1 118.82(12)
C5 C6 H6 120.6
C1 C6 H6 120.6
C6 C1 C2 121.43(12)
C6 C1 N1 120.42(11)
C2 C1 N1 118.14(11)
C3 C4 C5 120.49(12)
C3 C4 C7 120.62(12)
C5 C4 C7 118.86(12)
N3 C9 C8 108.57(11)
N3 C9 C10 121.56(12)
C8 C9 C10 129.85(12)
N4 C10 C11 123.07(12)
N4 C10 C9 116.62(11)
C11 C10 C9 120.30(12)
C12 C11 C10 118.78(12)
C12 C11 H13 120.6
C10 C11 H13 120.6
N1 C8 C9 104.27(11)
N1 C8 H8 127.9
C9 C8 H8 127.9
C14 C13 C12 118.17(12)
C14 C13 H15 120.9
C12 C13 H15 120.9
C11 C12 C13 118.86(12)
C11 C12 H14 120.6
C13 C12 H14 120.6
F1 C7 F2 106.28(11)
F1 C7 F3 106.38(12)
F2 C7 F3 105.48(11)
F1 C7 C4 112.90(11)
F2 C7 C4 113.35(11)
F3 C7 C4 111.87(11)
C3 C2 C1 119.48(12)
C3 C2 H2 120.3
C1 C2 H2 120.3
C2 C3 C4 119.63(12)
C2 C3 H3 120.2
C4 C3 H3 120.2

loop_
_geom_bond_atom_site_label_1
_geom_bond_atom_site_label_2
_geom_bond_distance
F1 C7 1.3355(16)
F2 C7 1.3434(16)
F3 C7 1.3466(16)
N4 C14 1.3410(17)
N4 C10 1.3471(17)
N2 N3 1.3042(16)
N2 N1 1.3627(15)
N1 C8 1.3556(16)
N1 C1 1.4240(16)
N3 C9 1.3707(17)
C14 C13 1.387(2)
C14 H16 0.9500
C5 C6 1.3889(18)
C5 C4 1.3950(18)
C5 H5 0.9500
C6 C1 1.3909(18)
C6 H6 0.9500
C1 C2 1.3914(18)
C4 C3 1.3925(19)
C4 C7 1.4947(18)
C9 C8 1.3749(18)
C9 C10 1.4679(18)
C10 C11 1.3977(18)
C11 C12 1.3871(19)
C11 H13 0.9500
C8 H8 0.9500
C13 C12 1.390(2)
C13 H15 0.9500
C12 H14 0.9500
C2 C3 1.3869(18)
C2 H2 0.9500
C3 H3 0.9500
